data_7226772
loop_
_publ_author_name
'Lai, Felcia'
'Du, Jonathan J.'
'Williams, Peter A.'
'V\'aradi, Linda'
'Baker, Daniel'
'Groundwater, Paul W.'
'Overgaard, Jacob'
'Platts, James A.'
'Hibbs, David E.'

_publ_section_title
;
 A comparison of the experimental and theoretical charge density
 distributions in two polymorphic modifications of piroxicam.
;
_journal_issue 41
_journal_name_full 'Physical chemistry chemical physics : PCCP'
_journal_page_first 28802
_journal_page_last 28818
_journal_paper_doi 10.1039/c6cp02690g
_journal_volume 18
_journal_year 2016
_chemical_formula_sum 'C15 H13 N3 O4 S'
_chemical_formula_weight 331.34
_chemical_name_systematic Piroxicam
_space_group_crystal_system monoclinic
_space_group_IT_number 14
_space_group_name_Hall '-P 2ybc'
_space_group_name_H-M_alt 'P 1 21/c 1'
_symmetry_space_group_name_Hall '-P 2ybc'
_symmetry_space_group_name_H-M 'P 1 21/c 1'
_atom_sites_solution_hydrogens difmap
_audit_block_doi 10.5517/ccdc.csd.cc1lh4z6
_audit_creation_method SHELXL-2014/7
_audit_update_record
;
2016-04-14 deposited with the CCDC.
2016-09-09 downloaded from the CCDC.
;
_cell_angle_alpha 90
_cell_angle_beta 96.3870(10)
_cell_angle_gamma 90
_cell_formula_units_Z 4
_cell_length_a 7.034
_cell_length_b 14.98940(10)
_cell_length_c 13.89390(10)
_cell_measurement_reflns_used 999
_cell_measurement_temperature 150(2)
_cell_measurement_theta_max 65.67
_cell_measurement_theta_min 2.71
_cell_volume 1455.817(15)
_computing_structure_refinement 'SHELXL-2014/7 (Sheldrick, 2014)'
_diffrn_ambient_temperature 150(2)
_diffrn_measured_fraction_theta_full 0.991
_diffrn_measured_fraction_theta_max 0.908
_diffrn_measurement_device_type 'Agilent Technologies SuperNova CCD'
_diffrn_measurement_method \w-scans
_diffrn_radiation_type MoK\a
_diffrn_radiation_wavelength 0.71073
_diffrn_reflns_av_unetI/netI 0.0404
_diffrn_reflns_Laue_measured_fraction_full 0.991
_diffrn_reflns_Laue_measured_fraction_max 0.908
_diffrn_reflns_number 15187
_diffrn_reflns_point_group_measured_fraction_full 0.991
_diffrn_reflns_point_group_measured_fraction_max 0.908
_diffrn_reflns_theta_full 25.000
_diffrn_reflns_theta_max 52.157
_diffrn_reflns_theta_min 2.718
_exptl_absorpt_coefficient_mu 0.248
_exptl_absorpt_correction_type none
_exptl_crystal_colour colourless
_exptl_crystal_density_diffrn 1.512
_exptl_crystal_description block
_exptl_crystal_F_000 688
_refine_diff_density_max 0.829
_refine_diff_density_min -0.739
_refine_diff_density_rms 0.084
_refine_ls_extinction_method none
_refine_ls_goodness_of_fit_ref 1.045
_refine_ls_hydrogen_treatment refall
_refine_ls_matrix_type full
_refine_ls_number_parameters 260
_refine_ls_number_reflns 15187
_refine_ls_number_restraints 13
_refine_ls_restrained_S_all 1.045
_refine_ls_R_factor_all 0.0427
_refine_ls_R_factor_gt 0.0348
_refine_ls_shift/su_max 0.116
_refine_ls_shift/su_mean 0.004
_refine_ls_structure_factor_coef Fsqd
_refine_ls_weighting_details 'w=1/[\s^2^(Fo^2^)+(0.0599P)^2^+0.0253P] where P=(Fo^2^+2Fc^2^)/3'
_refine_ls_weighting_scheme calc
_refine_ls_wR_factor_gt 0.0974
_refine_ls_wR_factor_ref 0.1021
_reflns_Friedel_coverage 0.000
_reflns_number_gt 12915
_reflns_number_total 15187
_reflns_threshold_expression 'I > 2\s(I)'
_cod_data_source_file c6cp02690g2.cif
_cod_data_source_block shelx
_cod_depositor_comments 'Adding full bibliography for 7226772--7226773.cif.'
_cod_original_cell_volume 1455.900(15)
_cod_database_code 7226772
_shelx_shelxl_version_number 2014/7
_shelx_space_group_comment
;
The symmetry employed for this shelxl refinement is uniquely defined
by the following loop, which should always be used as a source of
symmetry information in preference to the above space-group names.
They are only intended as comments.
;

loop_
_space_group_symop_operation_xyz
'x, y, z'
'-x, y+1/2, -z+1/2'
'-x, -y, -z'
'x, -y-1/2, z-1/2'

loop_
_atom_site_label
_atom_site_type_symbol
_atom_site_fract_x
_atom_site_fract_y
_atom_site_fract_z
_atom_site_U_iso_or_equiv
_atom_site_adp_type
_atom_site_occupancy
_atom_site_site_symmetry_order
_atom_site_calc_flag
_atom_site_refinement_flags_posn
S1 S 0.05515(2) 0.40556(2) 0.09911(2) 0.00877(2) Uani 1 1 d .
O1 O 0.19437(4) 0.38896(2) 0.03308(2) 0.01302(4) Uani 1 1 d .
O2 O 0.05314(5) 0.49069(2) 0.14585(3) 0.01379(5) Uani 1 1 d .
O3 O -0.12502(5) 0.14271(2) 0.02570(3) 0.01520(5) Uani 1 1 d D
O4 O -0.32385(5) 0.20859(2) -0.12333(3) 0.01598(5) Uani 1 1 d .
N1 N -0.15886(4) 0.38749(2) 0.04165(2) 0.00937(4) Uani 1 1 d .
N2 N -0.33923(4) 0.36133(2) -0.14025(3) 0.01120(4) Uani 1 1 d D
N3 N -0.46986(5) 0.45661(2) -0.25748(3) 0.01570(5) Uani 1 1 d .
C1 C -0.18206(4) 0.29806(2) 0.00512(3) 0.00979(5) Uani 1 1 d .
C2 C -0.10753(5) 0.22656(2) 0.05814(3) 0.01014(5) Uani 1 1 d .
C3 C -0.00345(4) 0.23710(2) 0.15509(3) 0.00971(4) Uani 1 1 d .
C4 C 0.01986(5) 0.16569(2) 0.22021(3) 0.01203(5) Uani 1 1 d D
C5 C 0.11086(6) 0.17929(2) 0.31323(3) 0.01389(6) Uani 1 1 d D
C6 C 0.17879(6) 0.26342(3) 0.34293(3) 0.01483(6) Uani 1 1 d D
C7 C 0.16034(6) 0.33525(2) 0.27875(3) 0.01310(5) Uani 1 1 d D
C8 C 0.07155(5) 0.32055(2) 0.18589(3) 0.00979(4) Uani 1 1 d .
C9 C -0.28680(5) 0.28527(2) -0.09140(3) 0.01077(5) Uani 1 1 d .
C10 C -0.43156(5) 0.37128(2) -0.23474(3) 0.01106(5) Uani 1 1 d .
C11 C -0.47625(5) 0.30011(2) -0.29841(3) 0.01304(5) Uani 1 1 d D
C12 C -0.56511(6) 0.31999(3) -0.39004(3) 0.01620(6) Uani 1 1 d D
C13 C -0.60672(7) 0.40838(3) -0.41550(4) 0.01938(7) Uani 1 1 d D
C14 C -0.55586(7) 0.47398(3) -0.34656(4) 0.01954(7) Uani 1 1 d D
C15 C -0.32061(5) 0.42317(2) 0.09035(3) 0.01414(6) Uani 1 1 d D
H2A H -0.2810(6) 0.41717(12) -0.1089(3) 0.026(3) Uiso 1 1 d D
H3A H -0.2054(4) 0.1493(7) -0.03501(13) 0.039(3) Uiso 1 1 d D
H4 H -0.0426(5) 0.10207(11) 0.1972(4) 0.020(2) Uiso 1 1 d D
H5 H 0.1285(16) 0.12289(12) 0.36212(16) 0.028(3) Uiso 1 1 d D
H6 H 0.2559(5) 0.2741(5) 0.41390(12) 0.028(3) Uiso 1 1 d D
H7 H 0.2229(5) 0.39984(11) 0.2974(5) 0.030(3) Uiso 1 1 d D
H11 H -0.4455(10) 0.23148(10) -0.2779(4) 0.036(3) Uiso 1 1 d D
H12 H -0.5977(12) 0.26784(13) -0.44327(16) 0.032(3) Uiso 1 1 d D
H13 H -0.6841(5) 0.4280(3) -0.48396(13) 0.026(2) Uiso 1 1 d D
H14 H -0.5792(13) 0.54397(10) -0.3632(5) 0.044(3) Uiso 1 1 d D
H15A H -0.4495(3) 0.4076(4) 0.0467(2) 0.032(3) Uiso 1 1 d D
H15B H -0.3001(11) 0.49307(8) 0.0956(8) 0.029(3) Uiso 1 1 d D
H15C H -0.3185(15) 0.3921(2) 0.15891(11) 0.031(3) Uiso 1 1 d D

loop_
_atom_site_aniso_label
_atom_site_aniso_U_11
_atom_site_aniso_U_22
_atom_site_aniso_U_33
_atom_site_aniso_U_23
_atom_site_aniso_U_13
_atom_site_aniso_U_12
S1 0.00937(3) 0.00652(3) 0.00966(4) 0.00107(2) -0.00232(2) -0.00167(2)
O1 0.01041(8) 0.01547(9) 0.01295(12) 0.00243(8) 0.00032(8) -0.00177(6)
O2 0.01770(10) 0.00703(7) 0.01521(13) -0.00108(7) -0.00445(9) -0.00200(6)
O3 0.01966(11) 0.00661(7) 0.01772(14) -0.00130(7) -0.00511(10) -0.00028(6)
O4 0.02018(11) 0.00858(8) 0.01707(14) -0.00153(8) -0.00726(10) -0.00200(7)
N1 0.00887(7) 0.00699(7) 0.01150(12) -0.00006(7) -0.00222(7) -0.00042(5)
N2 0.01242(9) 0.00891(8) 0.01100(13) 0.00032(7) -0.00430(8) -0.00076(6)
N3 0.01755(12) 0.01200(10) 0.01588(16) 0.00245(9) -0.00558(10) 0.00076(8)
C1 0.01017(9) 0.00690(8) 0.01135(13) 0.00014(8) -0.00302(8) -0.00063(6)
C2 0.01099(9) 0.00674(8) 0.01191(14) 0.00033(8) -0.00226(9) -0.00068(6)
C3 0.01024(9) 0.00750(8) 0.01080(13) 0.00148(7) -0.00142(8) -0.00044(6)
C4 0.01288(10) 0.00905(9) 0.01359(15) 0.00365(9) -0.00098(10) -0.00049(7)
C5 0.01515(12) 0.01288(11) 0.01306(16) 0.00507(10) -0.00092(10) -0.00002(8)
C6 0.01786(13) 0.01491(12) 0.01070(15) 0.00310(10) -0.00289(11) -0.00058(9)
C7 0.01598(12) 0.01157(10) 0.01064(15) 0.00095(9) -0.00351(10) -0.00147(8)
C8 0.01089(9) 0.00805(8) 0.00973(13) 0.00122(8) -0.00191(8) -0.00088(6)
C9 0.01075(9) 0.00837(8) 0.01214(14) -0.00010(8) -0.00338(9) -0.00102(7)
C10 0.01005(9) 0.01125(9) 0.01101(14) 0.00047(8) -0.00269(9) -0.00013(7)
C11 0.01245(10) 0.01422(11) 0.01159(15) -0.00178(9) -0.00254(10) 0.00026(8)
C12 0.01527(12) 0.02071(14) 0.01168(16) -0.00157(11) -0.00272(11) -0.00035(10)
C13 0.01935(16) 0.02334(17) 0.01380(19) 0.00351(13) -0.00552(13) -0.00064(12)
C14 0.02167(16) 0.01696(14) 0.0179(2) 0.00507(13) -0.00712(14) 0.00055(11)
C15 0.01201(10) 0.01120(10) 0.01913(18) -0.00136(10) 0.00142(11) 0.00102(8)

loop_
_atom_type_symbol
_atom_type_description
_atom_type_scat_dispersion_real
_atom_type_scat_dispersion_imag
_atom_type_scat_source
C C 0.0033 0.0016 'International Tables Vol C Tables 4.2.6.8 and 6.1.1.4'
H H 0.0000 0.0000 'International Tables Vol C Tables 4.2.6.8 and 6.1.1.4'
N N 0.0061 0.0033 'International Tables Vol C Tables 4.2.6.8 and 6.1.1.4'
O O 0.0106 0.0060 'International Tables Vol C Tables 4.2.6.8 and 6.1.1.4'
S S 0.1246 0.1234 'International Tables Vol C Tables 4.2.6.8 and 6.1.1.4'

loop_
_citation_id
_citation_doi
_citation_year
1 10.1039/C6RA10411H 2016

loop_
_geom_angle_atom_site_label_1
_geom_angle_atom_site_label_2
_geom_angle_atom_site_label_3
_geom_angle
O2 S1 O1 119.059(18)
O2 S1 N1 108.168(17)
O1 S1 N1 108.275(18)
O2 S1 C8 109.851(18)
O1 S1 C8 108.465(17)
N1 S1 C8 101.601(15)
C2 O3 H3A 102.7(6)
C1 N1 C15 115.72(3)
C1 N1 S1 112.75(2)
C15 N1 S1 115.16(3)
C9 N2 C10 128.88(3)
C9 N2 H2A 114.00(19)
C10 N2 H2A 116.0(2)
C10 N3 C14 117.50(4)
C2 C1 N1 121.20(3)
C2 C1 C9 120.75(3)
N1 C1 C9 118.04(3)
O3 C2 C1 122.59(4)
O3 C2 C3 115.37(3)
C1 C2 C3 122.04(3)
C4 C3 C8 118.09(4)
C4 C3 C2 121.42(3)
C8 C3 C2 120.47(3)
C5 C4 C3 119.80(3)
C5 C4 H4 122.2(3)
C3 C4 H4 117.9(2)
C4 C5 C6 120.95(3)
C4 C5 H5 118.5(3)
C6 C5 H5 120.6(3)
C5 C6 C7 120.28(4)
C5 C6 H6 121.5(4)
C7 C6 H6 118.0(4)
C8 C7 C6 118.19(3)
C8 C7 H7 119.6(3)
C6 C7 H7 122.0(3)
C7 C8 C3 122.65(3)
C7 C8 S1 120.92(2)
C3 C8 S1 116.40(3)
O4 C9 N2 124.14(4)
O4 C9 C1 120.53(3)
N2 C9 C1 115.33(3)
N3 C10 C11 123.68(4)
N3 C10 N2 112.44(3)
C11 C10 N2 123.88(3)
C12 C11 C10 117.60(4)
C12 C11 H11 120.2(3)
C10 C11 H11 122.2(3)
C11 C12 C13 119.85(4)
C11 C12 H12 120.8(2)
C13 C12 H12 119.35(19)
C14 C13 C12 117.79(4)
C14 C13 H13 118.6(3)
C12 C13 H13 123.5(3)
N3 C14 C13 123.58(4)
N3 C14 H14 115.3(3)
C13 C14 H14 121.1(3)
N1 C15 H15A 108.1(2)
N1 C15 H15B 106.4(5)
H15A C15 H15B 111.0(6)
N1 C15 H15C 108.4(5)
H15A C15 H15C 110.1(6)
H15B C15 H15C 112.7(6)

loop_
_geom_bond_atom_site_label_1
_geom_bond_atom_site_label_2
_geom_bond_distance
S1 O2 1.4326(3)
S1 O1 1.4362(3)
S1 N1 1.6461(3)
S1 C8 1.7492(3)
O3 C2 1.3362(4)
O3 H3A 0.96700(5)
O4 C9 1.2492(4)
N1 C1 1.4362(4)
N1 C15 1.4865(4)
N2 C9 1.3568(4)
N2 C10 1.4064(5)
N2 H2A 1.00900(5)
N3 C10 1.3377(5)
N3 C14 1.3412(7)
C1 C2 1.3713(5)
C1 C9 1.4690(5)
C2 C3 1.4683(5)
C3 C4 1.3995(5)
C3 C8 1.4056(4)
C4 C5 1.3919(6)
C4 H4 1.08300(5)
C5 C6 1.3947(6)
C5 H5 1.08300(5)
C6 C7 1.3947(5)
C6 H6 1.08300(6)
C7 C8 1.3871(6)
C7 H7 1.08300(5)
C10 C11 1.3991(5)
C11 C12 1.3867(6)
C11 H11 1.08300(5)
C12 C13 1.3940(7)
C12 H12 1.08300(6)
C13 C14 1.3914(7)
C13 H13 1.08300(5)
C14 H14 1.08300(5)
C15 H15A 1.05900(5)
C15 H15B 1.05900(6)
C15 H15C 1.05900(5)

loop_
_geom_hbond_atom_site_label_D
_geom_hbond_atom_site_label_H
_geom_hbond_atom_site_label_A
_geom_hbond_distance_DH
_geom_hbond_distance_HA
_geom_hbond_distance_DA
_geom_hbond_angle_DHA
_geom_hbond_site_symmetry_A
N2 H2A O2 1.0090(1) 2.218(4) 3.0018(4) 133.3(4) 3_565
O3 H3A O4 0.9670(1) 1.662(5) 2.5641(5) 153.6(9) .
C11 H11 O4 1.0830(1) 2.247(5) 2.8929(6) 116.2(3) .
C14 H14 O4 1.0830(1) 2.5613(19) 3.6303(5) 169.0(7) 2_454
C15 H15A O1 1.0590(1) 2.5071(18) 3.4544(5) 148.5(2) 1_455

loop_
_geom_torsion_atom_site_label_1
_geom_torsion_atom_site_label_2
_geom_torsion_atom_site_label_3
_geom_torsion_atom_site_label_4
_geom_torsion
O2 S1 N1 C1 -170.63(3)
O1 S1 N1 C1 59.08(3)
C8 S1 N1 C1 -55.02(3)
O2 S1 N1 C15 -34.82(3)
O1 S1 N1 C15 -165.12(2)
C8 S1 N1 C15 80.78(3)
C15 N1 C1 C2 -95.81(4)
S1 N1 C1 C2 39.72(4)
C15 N1 C1 C9 84.72(4)
S1 N1 C1 C9 -139.74(3)
N1 C1 C2 O3 -179.29(3)
C9 C1 C2 O3 0.16(5)
N1 C1 C2 C3 1.03(5)
C9 C1 C2 C3 -179.53(3)
O3 C2 C3 C4 -19.89(5)
C1 C2 C3 C4 159.82(3)
O3 C2 C3 C8 161.78(3)
C1 C2 C3 C8 -18.51(5)
C8 C3 C4 C5 1.64(5)
C2 C3 C4 C5 -176.72(3)
C3 C4 C5 C6 0.29(5)
C4 C5 C6 C7 -1.47(6)
C5 C6 C7 C8 0.63(6)
C6 C7 C8 C3 1.39(5)
C6 C7 C8 S1 -176.30(3)
C4 C3 C8 C7 -2.53(5)
C2 C3 C8 C7 175.84(3)
C4 C3 C8 S1 175.26(2)
C2 C3 C8 S1 -6.36(4)
O2 S1 C8 C7 -28.14(3)
O1 S1 C8 C7 103.54(3)
N1 S1 C8 C7 -142.51(3)
O2 S1 C8 C3 154.02(3)
O1 S1 C8 C3 -74.30(3)
N1 S1 C8 C3 39.66(3)
C10 N2 C9 O4 -4.06(6)
C10 N2 C9 C1 176.61(3)
C2 C1 C9 O4 6.14(5)
N1 C1 C9 O4 -174.39(3)
C2 C1 C9 N2 -174.50(3)
N1 C1 C9 N2 4.96(4)
C14 N3 C10 C11 -0.03(6)
C14 N3 C10 N2 179.18(4)
C9 N2 C10 N3 176.78(4)
C9 N2 C10 C11 -4.01(6)
N3 C10 C11 C12 0.03(6)
N2 C10 C11 C12 -179.09(3)
C10 C11 C12 C13 -0.09(6)
C11 C12 C13 C14 0.14(7)
C10 N3 C14 C13 0.09(7)
C12 C13 C14 N3 -0.14(8)
